data_4130359
loop_
_publ_author_name
'Pendleton, Ian M.'
'P\'erez-Temprano, M\'onica H'
'Sanford, Melanie S.'
'Zimmerman, Paul M.'

_publ_section_title
;
 Experimental and Computational Assessment of Reactivity and Mechanism in
 C(sp(3))-N Bond-Forming Reductive Elimination from Palladium(IV).
;
_journal_issue 18
_journal_name_full 'Journal of the American Chemical Society'
_journal_page_first 6049
_journal_page_last 6060
_journal_paper_doi 10.1021/jacs.6b02714
_journal_volume 138
_journal_year 2016
_chemical_formula_moiety 'C21 H23 N3 O2 Pd S'
_chemical_formula_sum 'C21 H23 N3 O2 Pd S'
_chemical_formula_weight 487.88
_space_group_crystal_system triclinic
_space_group_IT_number 2
_space_group_name_Hall '-P 1'
_space_group_name_H-M_alt 'P -1'
_atom_sites_solution_hydrogens geom
_atom_sites_solution_primary direct
_atom_sites_solution_secondary difmap
_audit_creation_method SHELXL-2014/6
_cell_angle_alpha 94.216(7)
_cell_angle_beta 91.512(6)
_cell_angle_gamma 100.255(7)
_cell_formula_units_Z 2
_cell_length_a 7.61430(10)
_cell_length_b 8.12140(10)
_cell_length_c 16.8301(12)
_cell_measurement_reflns_used 10579
_cell_measurement_temperature 85(2)
_cell_measurement_theta_max 68.30
_cell_measurement_theta_min 2.60
_cell_volume 1020.53(8)
_computing_cell_refinement 'CrystalClear-SM Expert 2.0 r16'
_computing_data_collection 'CrystalClear-SM Expert 2.0 r16 (Rigaku, 2014)'
_computing_data_reduction 'CrystalClear-SM Expert 2.0 r16'
_computing_molecular_graphics 'Bruker SHELXTL'
_computing_publication_material 'Bruker SHELXTL'
_computing_structure_refinement 'SHELXL-2014/6 (Sheldrick, 2014)'
_computing_structure_solution 'SHELXT (Sheldrick, 2014)'
_diffrn_ambient_temperature 85(2)
_diffrn_detector_area_resol_mean 14.629
_diffrn_measured_fraction_theta_full 0.980
_diffrn_measured_fraction_theta_max 0.976
_diffrn_measurement_device_type 'Rigaku Saturn944+ CCD'
_diffrn_measurement_method \w
_diffrn_radiation_type CuK\a
_diffrn_radiation_wavelength 1.54178
_diffrn_reflns_av_R_equivalents 0.0552
_diffrn_reflns_av_unetI/netI 0.0463
_diffrn_reflns_Laue_measured_fraction_full 0.980
_diffrn_reflns_Laue_measured_fraction_max 0.976
_diffrn_reflns_limit_h_max 8
_diffrn_reflns_limit_h_min -9
_diffrn_reflns_limit_k_max 9
_diffrn_reflns_limit_k_min -9
_diffrn_reflns_limit_l_max 20
_diffrn_reflns_limit_l_min -20
_diffrn_reflns_number 15818
_diffrn_reflns_point_group_measured_fraction_full 0.980
_diffrn_reflns_point_group_measured_fraction_max 0.976
_diffrn_reflns_theta_full 67.679
_diffrn_reflns_theta_max 68.233
_diffrn_reflns_theta_min 5.275
_diffrn_source 'micro-focus rotating anode'
_exptl_absorpt_coefficient_mu 8.466
_exptl_absorpt_correction_T_max 0.281
_exptl_absorpt_correction_T_min 0.179
_exptl_absorpt_correction_type multi-scan
_exptl_absorpt_process_details
;
    Higashi, T. (1995). Program for Absorption Correction.
    Rigaku Corporation, Tokyo, Japan.
;
_exptl_crystal_colour orange
_exptl_crystal_density_diffrn 1.588
_exptl_crystal_density_method 'not measured'
_exptl_crystal_description block
_exptl_crystal_F_000 496
_exptl_crystal_size_max 0.17
_exptl_crystal_size_mid 0.15
_exptl_crystal_size_min 0.15
_refine_diff_density_max 0.724
_refine_diff_density_min -0.902
_refine_diff_density_rms 0.136
_refine_ls_extinction_coef 0.0042(4)
_refine_ls_extinction_expression Fc^*^=kFc[1+0.001xFc^2^\l^3^/sin(2\q)]^-1/4^
_refine_ls_extinction_method SHELXL
_refine_ls_goodness_of_fit_ref 1.086
_refine_ls_hydrogen_treatment constr
_refine_ls_matrix_type full
_refine_ls_number_parameters 256
_refine_ls_number_reflns 3646
_refine_ls_number_restraints 0
_refine_ls_restrained_S_all 1.086
_refine_ls_R_factor_all 0.0322
_refine_ls_R_factor_gt 0.0320
_refine_ls_shift/su_max 0.002
_refine_ls_shift/su_mean 0.000
_refine_ls_structure_factor_coef Fsqd
_refine_ls_weighting_details 'w=1/[\s^2^(Fo^2^)+(0.0485P)^2^+1.1351P] where P=(Fo^2^+2Fc^2^)/3'
_refine_ls_weighting_scheme calc
_refine_ls_wR_factor_gt 0.0830
_refine_ls_wR_factor_ref 0.0833
_reflns_Friedel_coverage 0.000
_reflns_number_gt 3620
_reflns_number_total 3646
_reflns_threshold_expression 'I > 2\s(I)'
_cod_data_source_file ja6b02714_si_003.cif
_cod_data_source_block 2Ms
_cod_database_code 4130359
_shelx_space_group_comment
; 
The symmetry employed for this shelxl refinement is uniquely defined 
by the following loop, which should always be used as a source of 
symmetry information in preference to the above space-group names. 
They are only intended as comments. 
;
_shelxl_version_number 2014/6

loop_
_space_group_symop_operation_xyz
'x, y, z'
'-x, -y, -z'

loop_
_atom_site_label
_atom_site_type_symbol
_atom_site_fract_x
_atom_site_fract_y
_atom_site_fract_z
_atom_site_U_iso_or_equiv
_atom_site_adp_type
_atom_site_occupancy
_atom_site_site_symmetry_order
_atom_site_calc_flag
_atom_site_refinement_flags_posn
_atom_site_refinement_flags_adp
S1 S 0.83609(9) 0.22463(8) 0.68725(4) 0.01055(16) Uani 1 1 d . .
Pd1 Pd 0.54090(2) 0.44031(2) 0.70923(2) 0.00863(11) Uani 1 1 d . .
O1 O 0.8142(3) 0.2659(2) 0.60574(11) 0.0159(4) Uani 1 1 d . .
O2 O 0.8862(3) 0.0634(3) 0.69735(12) 0.0174(4) Uani 1 1 d . .
N1 N 0.3993(3) 0.6252(3) 0.68351(14) 0.0120(5) Uani 1 1 d . .
N2 N 0.4016(3) 0.3367(3) 0.60017(14) 0.0110(5) Uani 1 1 d . .
N3 N 0.6588(3) 0.2401(3) 0.73241(14) 0.0118(5) Uani 1 1 d . .
C1 C 0.3761(4) 0.7545(4) 0.73474(17) 0.0155(6) Uani 1 1 d . .
H1B H 0.4358 0.7687 0.7857 0.019 Uiso 1 1 calc R U
C2 C 0.2683(4) 0.8670(4) 0.71555(19) 0.0179(6) Uani 1 1 d . .
H2B H 0.2519 0.9552 0.7533 0.021 Uiso 1 1 calc R U
C3 C 0.1847(4) 0.8495(3) 0.64065(18) 0.0154(6) Uani 1 1 d . .
H3A H 0.1123 0.9271 0.6259 0.018 Uiso 1 1 calc R U
C4 C 0.2077(4) 0.7177(3) 0.58757(17) 0.0131(6) Uani 1 1 d . .
H4A H 0.1526 0.7046 0.5356 0.016 Uiso 1 1 calc R U
C5 C 0.3125(4) 0.6043(3) 0.61102(16) 0.0107(5) Uani 1 1 d . .
C6 C 0.3235(4) 0.4476(3) 0.56217(16) 0.0102(5) Uani 1 1 d . .
C7 C 0.2510(4) 0.4097(4) 0.48474(17) 0.0134(5) Uani 1 1 d . .
H7A H 0.2008 0.4901 0.4577 0.016 Uiso 1 1 calc R U
C8 C 0.2538(4) 0.2513(4) 0.44799(17) 0.0143(6) Uani 1 1 d . .
H8A H 0.2064 0.2227 0.3950 0.017 Uiso 1 1 calc R U
C9 C 0.3254(4) 0.1357(3) 0.48853(17) 0.0144(6) Uani 1 1 d . .
H9A H 0.3223 0.0251 0.4651 0.017 Uiso 1 1 calc R U
C10 C 0.4023(4) 0.1842(3) 0.56449(17) 0.0122(5) Uani 1 1 d . .
H10A H 0.4567 0.1068 0.5918 0.015 Uiso 1 1 calc R U
C11 C 0.6761(4) 0.5572(4) 0.80624(17) 0.0125(6) Uani 1 1 d . .
C12 C 0.7708(4) 0.7200(3) 0.80371(18) 0.0161(6) Uani 1 1 d . .
H12A H 0.7652 0.7760 0.7563 0.019 Uiso 1 1 calc R U
C13 C 0.8727(4) 0.8015(4) 0.86884(19) 0.0202(6) Uani 1 1 d . .
H13A H 0.9370 0.9123 0.8661 0.024 Uiso 1 1 calc R U
C14 C 0.8809(4) 0.7211(4) 0.93796(19) 0.0226(7) Uani 1 1 d . .
H14A H 0.9496 0.7771 0.9832 0.027 Uiso 1 1 calc R U
C15 C 0.7882(4) 0.5579(4) 0.94120(18) 0.0196(6) Uani 1 1 d . .
H15A H 0.7958 0.5032 0.9888 0.023 Uiso 1 1 calc R U
C16 C 0.6846(4) 0.4728(4) 0.87622(17) 0.0142(6) Uani 1 1 d . .
C17 C 0.5853(4) 0.2928(4) 0.87823(17) 0.0155(6) Uani 1 1 d . .
C18 C 0.6573(4) 0.1804(3) 0.81358(16) 0.0141(6) Uani 1 1 d . .
H18A H 0.7808 0.1709 0.8298 0.017 Uiso 1 1 calc R U
H18B H 0.5838 0.0665 0.8114 0.017 Uiso 1 1 calc R U
C19 C 0.6153(5) 0.2173(4) 0.95758(18) 0.0228(7) Uani 1 1 d . .
H19A H 0.5486 0.1021 0.9555 0.034 Uiso 1 1 calc R U
H19B H 0.7429 0.2169 0.9665 0.034 Uiso 1 1 calc R U
H19C H 0.5735 0.2850 1.0013 0.034 Uiso 1 1 calc R U
C20 C 0.3829(4) 0.2815(4) 0.86551(18) 0.0192(6) Uani 1 1 d . .
H20A H 0.3412 0.3607 0.9042 0.029 Uiso 1 1 calc R U
H20B H 0.3219 0.1672 0.8729 0.029 Uiso 1 1 calc R U
H20C H 0.3566 0.3094 0.8113 0.029 Uiso 1 1 calc R U
C21 C 1.0140(4) 0.3770(4) 0.73222(18) 0.0173(6) Uani 1 1 d . .
H21A H 1.0182 0.3682 0.7900 0.026 Uiso 1 1 calc R U
H21B H 0.9949 0.4895 0.7212 0.026 Uiso 1 1 calc R U
H21C H 1.1272 0.3576 0.7103 0.026 Uiso 1 1 calc R U

loop_
_atom_site_aniso_label
_atom_site_aniso_U_11
_atom_site_aniso_U_22
_atom_site_aniso_U_33
_atom_site_aniso_U_23
_atom_site_aniso_U_13
_atom_site_aniso_U_12
S1 0.0080(3) 0.0126(3) 0.0118(3) -0.0001(2) 0.0008(2) 0.0044(2)
Pd1 0.00622(16) 0.01025(15) 0.00962(15) -0.00117(8) -0.00049(8) 0.00292(8)
O1 0.0152(11) 0.0212(10) 0.0131(10) 0.0004(8) 0.0016(8) 0.0079(8)
O2 0.0169(11) 0.0184(10) 0.0193(10) 0.0023(8) 0.0030(9) 0.0094(8)
N1 0.0080(12) 0.0124(11) 0.0154(12) -0.0010(9) 0.0017(9) 0.0022(9)
N2 0.0065(12) 0.0144(11) 0.0122(11) -0.0003(9) 0.0011(9) 0.0026(9)
N3 0.0102(12) 0.0137(11) 0.0121(11) 0.0005(9) 0.0027(9) 0.0036(9)
C1 0.0126(15) 0.0178(14) 0.0156(14) -0.0051(11) -0.0019(11) 0.0042(11)
C2 0.0136(16) 0.0157(14) 0.0242(16) -0.0021(12) 0.0017(12) 0.0038(11)
C3 0.0080(14) 0.0131(13) 0.0257(15) 0.0030(11) 0.0006(12) 0.0032(10)
C4 0.0057(13) 0.0174(13) 0.0162(14) 0.0019(11) -0.0007(11) 0.0019(10)
C5 0.0066(13) 0.0129(13) 0.0121(13) -0.0002(10) 0.0022(10) 0.0006(10)
C6 0.0046(13) 0.0148(13) 0.0115(13) 0.0014(10) 0.0025(10) 0.0024(10)
C7 0.0082(14) 0.0170(13) 0.0146(14) 0.0010(11) 0.0004(11) 0.0013(10)
C8 0.0066(14) 0.0241(15) 0.0113(13) -0.0027(11) -0.0013(11) 0.0026(11)
C9 0.0099(14) 0.0152(13) 0.0175(14) -0.0039(11) 0.0008(11) 0.0027(10)
C10 0.0096(14) 0.0115(13) 0.0152(13) -0.0032(10) 0.0001(11) 0.0024(10)
C11 0.0089(14) 0.0176(14) 0.0125(13) 0.0004(11) 0.0015(11) 0.0069(10)
C12 0.0128(15) 0.0165(13) 0.0196(14) -0.0010(11) -0.0001(11) 0.0051(11)
C13 0.0154(16) 0.0165(14) 0.0276(16) -0.0043(12) -0.0023(13) 0.0030(11)
C14 0.0201(17) 0.0249(16) 0.0201(15) -0.0103(12) -0.0103(13) 0.0030(12)
C15 0.0212(17) 0.0245(16) 0.0136(14) -0.0011(12) -0.0023(12) 0.0072(12)
C16 0.0112(14) 0.0190(14) 0.0131(13) -0.0016(11) 0.0011(11) 0.0057(11)
C17 0.0170(16) 0.0191(14) 0.0114(13) 0.0028(11) 0.0044(11) 0.0049(11)
C18 0.0143(15) 0.0148(13) 0.0138(14) 0.0028(10) 0.0012(11) 0.0035(10)
C19 0.0278(18) 0.0264(16) 0.0154(14) 0.0074(12) 0.0037(13) 0.0053(13)
C20 0.0149(16) 0.0240(15) 0.0189(15) 0.0011(12) 0.0068(12) 0.0033(12)
C21 0.0096(15) 0.0203(14) 0.0206(15) -0.0004(11) -0.0010(12) 0.0000(11)

loop_
_atom_type_symbol
_atom_type_description
_atom_type_scat_dispersion_real
_atom_type_scat_dispersion_imag
_atom_type_scat_source
C C 0.0181 0.0091 'International Tables Vol C Tables 4.2.6.8 and 6.1.1.4'
H H 0.0000 0.0000 'International Tables Vol C Tables 4.2.6.8 and 6.1.1.4'
N N 0.0311 0.0180 'International Tables Vol C Tables 4.2.6.8 and 6.1.1.4'
O O 0.0492 0.0322 'International Tables Vol C Tables 4.2.6.8 and 6.1.1.4'
S S 0.3331 0.5567 'International Tables Vol C Tables 4.2.6.8 and 6.1.1.4'
Pd Pd 0.1215 3.9337 'International Tables Vol C Tables 4.2.6.8 and 6.1.1.4'

loop_
_geom_angle_atom_site_label_1
_geom_angle_atom_site_label_2
_geom_angle_atom_site_label_3
_geom_angle
O2 S1 O1 116.00(12)
O2 S1 N3 110.49(12)
O1 S1 N3 108.86(12)
O2 S1 C21 105.79(14)
O1 S1 C21 106.59(13)
N3 S1 C21 108.80(14)
C11 Pd1 N3 86.03(10)
C11 Pd1 N1 98.07(10)
N3 Pd1 N1 174.39(9)
C11 Pd1 N2 174.63(9)
N3 Pd1 N2 98.07(9)
N1 Pd1 N2 78.08(9)
C1 N1 C5 118.8(2)
C1 N1 Pd1 125.2(2)
C5 N1 Pd1 115.79(18)
C10 N2 C6 119.6(2)
C10 N2 Pd1 126.2(2)
C6 N2 Pd1 113.78(18)
C18 N3 S1 113.53(19)
C18 N3 Pd1 120.28(17)
S1 N3 Pd1 116.45(13)
N1 C1 C2 122.2(3)
N1 C1 H1B 118.9
C2 C1 H1B 118.9
C1 C2 C3 119.2(3)
C1 C2 H2B 120.4
C3 C2 H2B 120.4
C4 C3 C2 119.2(3)
C4 C3 H3A 120.4
C2 C3 H3A 120.4
C3 C4 C5 119.3(3)
C3 C4 H4A 120.4
C5 C4 H4A 120.4
N1 C5 C4 121.3(2)
N1 C5 C6 116.0(2)
C4 C5 C6 122.5(2)
N2 C6 C7 121.5(2)
N2 C6 C5 114.7(2)
C7 C6 C5 123.8(2)
C8 C7 C6 118.3(3)
C8 C7 H7A 120.8
C6 C7 H7A 120.8
C9 C8 C7 119.9(3)
C9 C8 H8A 120.0
C7 C8 H8A 120.0
C8 C9 C10 118.7(3)
C8 C9 H9A 120.7
C10 C9 H9A 120.7
N2 C10 C9 121.8(3)
N2 C10 H10A 119.1
C9 C10 H10A 119.1
C12 C11 C16 119.8(3)
C12 C11 Pd1 119.8(2)
C16 C11 Pd1 120.3(2)
C13 C12 C11 121.2(3)
C13 C12 H12A 119.4
C11 C12 H12A 119.4
C14 C13 C12 119.7(3)
C14 C13 H13A 120.1
C12 C13 H13A 120.1
C13 C14 C15 119.8(3)
C13 C14 H14A 120.1
C15 C14 H14A 120.1
C14 C15 C16 121.6(3)
C14 C15 H15A 119.2
C16 C15 H15A 119.2
C15 C16 C11 117.9(3)
C15 C16 C17 122.3(3)
C11 C16 C17 119.8(3)
C16 C17 C20 111.4(2)
C16 C17 C19 113.0(3)
C20 C17 C19 107.0(2)
C16 C17 C18 109.0(2)
C20 C17 C18 110.6(2)
C19 C17 C18 105.7(2)
N3 C18 C17 115.1(2)
N3 C18 H18A 108.5
C17 C18 H18A 108.5
N3 C18 H18B 108.5
C17 C18 H18B 108.5
H18A C18 H18B 107.5
C17 C19 H19A 109.5
C17 C19 H19B 109.5
H19A C19 H19B 109.5
C17 C19 H19C 109.5
H19A C19 H19C 109.5
H19B C19 H19C 109.5
C17 C20 H20A 109.5
C17 C20 H20B 109.5
H20A C20 H20B 109.5
C17 C20 H20C 109.5
H20A C20 H20C 109.5
H20B C20 H20C 109.5
S1 C21 H21A 109.5
S1 C21 H21B 109.5
H21A C21 H21B 109.5
S1 C21 H21C 109.5
H21A C21 H21C 109.5
H21B C21 H21C 109.5

loop_
_geom_bond_atom_site_label_1
_geom_bond_atom_site_label_2
_geom_bond_distance
S1 O2 1.448(2)
S1 O1 1.448(2)
S1 N3 1.587(2)
S1 C21 1.775(3)
Pd1 C11 1.991(3)
Pd1 N3 2.048(2)
Pd1 N1 2.062(2)
Pd1 N2 2.134(2)
N1 C1 1.348(4)
N1 C5 1.357(4)
N2 C10 1.337(4)
N2 C6 1.352(4)
N3 C18 1.483(3)
C1 C2 1.381(4)
C1 H1B 0.9500
C2 C3 1.383(4)
C2 H2B 0.9500
C3 C4 1.381(4)
C3 H3A 0.9500
C4 C5 1.393(4)
C4 H4A 0.9500
C5 C6 1.481(4)
C6 C7 1.393(4)
C7 C8 1.390(4)
C7 H7A 0.9500
C8 C9 1.379(4)
C8 H8A 0.9500
C9 C10 1.392(4)
C9 H9A 0.9500
C10 H10A 0.9500
C11 C12 1.393(4)
C11 C16 1.411(4)
C12 C13 1.381(4)
C12 H12A 0.9500
C13 C14 1.380(5)
C13 H13A 0.9500
C14 C15 1.392(5)
C14 H14A 0.9500
C15 C16 1.395(4)
C15 H15A 0.9500
C16 C17 1.524(4)
C17 C20 1.535(4)
C17 C19 1.538(4)
C17 C18 1.544(4)
C18 H18A 0.9900
C18 H18B 0.9900
C19 H19A 0.9800
C19 H19B 0.9800
C19 H19C 0.9800
C20 H20A 0.9800
C20 H20B 0.9800
C20 H20C 0.9800
C21 H21A 0.9800
C21 H21B 0.9800
C21 H21C 0.9800

loop_
_geom_torsion_atom_site_label_1
_geom_torsion_atom_site_label_2
_geom_torsion_atom_site_label_3
_geom_torsion_atom_site_label_4
_geom_torsion
O2 S1 N3 C18 44.4(2)
O1 S1 N3 C18 172.87(18)
C21 S1 N3 C18 -71.3(2)
O2 S1 N3 Pd1 -169.43(13)
O1 S1 N3 Pd1 -40.94(17)
C21 S1 N3 Pd1 74.85(17)
C5 N1 C1 C2 -0.6(4)
Pd1 N1 C1 C2 -175.0(2)
N1 C1 C2 C3 -1.6(4)
C1 C2 C3 C4 1.5(4)
C2 C3 C4 C5 0.9(4)
C1 N1 C5 C4 3.1(4)
Pd1 N1 C5 C4 178.0(2)
C1 N1 C5 C6 -171.8(2)
Pd1 N1 C5 C6 3.1(3)
C3 C4 C5 N1 -3.2(4)
C3 C4 C5 C6 171.3(2)
C10 N2 C6 C7 -3.2(4)
Pd1 N2 C6 C7 170.0(2)
C10 N2 C6 C5 173.2(2)
Pd1 N2 C6 C5 -13.7(3)
N1 C5 C6 N2 7.3(3)
C4 C5 C6 N2 -167.5(2)
N1 C5 C6 C7 -176.4(2)
C4 C5 C6 C7 8.8(4)
N2 C6 C7 C8 2.6(4)
C5 C6 C7 C8 -173.4(2)
C6 C7 C8 C9 0.7(4)
C7 C8 C9 C10 -3.4(4)
C6 N2 C10 C9 0.4(4)
Pd1 N2 C10 C9 -171.8(2)
C8 C9 C10 N2 2.9(4)
C16 C11 C12 C13 -0.4(4)
Pd1 C11 C12 C13 -176.9(2)
C11 C12 C13 C14 -0.3(5)
C12 C13 C14 C15 0.8(5)
C13 C14 C15 C16 -0.7(5)
C14 C15 C16 C11 0.1(4)
C14 C15 C16 C17 178.7(3)
C12 C11 C16 C15 0.4(4)
Pd1 C11 C16 C15 177.0(2)
C12 C11 C16 C17 -178.3(3)
Pd1 C11 C16 C17 -1.7(4)
C15 C16 C17 C20 119.4(3)
C11 C16 C17 C20 -62.0(3)
C15 C16 C17 C19 -1.1(4)
C11 C16 C17 C19 177.5(3)
C15 C16 C17 C18 -118.4(3)
C11 C16 C17 C18 60.3(3)
S1 N3 C18 C17 137.1(2)
Pd1 N3 C18 C17 -7.7(3)
C16 C17 C18 N3 -52.3(3)
C20 C17 C18 N3 70.4(3)
C19 C17 C18 N3 -174.1(2)
